data_2208929
loop_
_publ_author_name
'Shao-Wen Chen'
'Han-Dong Yin'
'Da-Qi Wang'

_publ_section_title
;
 2-Hydroxy-3-methoxybenzaldehyde (pyridinium-4-ylcarbonyl)hydrazone
 chloride hemihydrate
;
_journal_coeditor_code KP2010
_journal_issue 5
_journal_name_full 'Acta Crystallographica Section E'
_journal_page_first o2043
_journal_page_last o2044
_journal_paper_doi 10.1107/S1600536806014644
_journal_volume 62
_journal_year 2006
_chemical_formula_iupac 'C14 H14 N3 O3 +, Cl -, 0.5H2 O'
_chemical_formula_moiety 'C14 H14 N3 O3 +, Cl -, 0.5H2 O1'
_chemical_formula_sum 'C14 H15 Cl N3 O3.5'
_chemical_formula_weight 316.74
_chemical_name_systematic
;
2-Hydroxy-3-methoxybenzaldehyde (pyridinium-4-ylcarbonyl)hydrazone
chloride hemihydrate
;
_space_group_IT_number 14
_symmetry_cell_setting monoclinic
_symmetry_space_group_name_Hall '-P 2yn'
_symmetry_space_group_name_H-M 'P 1 21/n 1'
_atom_sites_solution_hydrogens geom
_atom_sites_solution_primary direct
_atom_sites_solution_secondary difmap
_audit_creation_method SHELXL-97
_cell_angle_alpha 90.00
_cell_angle_beta 90.978(4)
_cell_angle_gamma 90.00
_cell_formula_units_Z 4
_cell_length_a 12.925(3)
_cell_length_b 7.4369(17)
_cell_length_c 15.503(4)
_cell_measurement_reflns_used 959
_cell_measurement_temperature 293(2)
_cell_measurement_theta_max 20.121
_cell_measurement_theta_min 2.628
_cell_volume 1490.0(6)
_computing_cell_refinement SMART
_computing_data_collection 'SMART (Siemens, 1996)'
_computing_data_reduction 'SAINT (Siemens, 1996)'
_computing_molecular_graphics 'SHELXTL (Sheldrick, 1997b)'
_computing_publication_material SHELXTL
_computing_structure_refinement 'SHELXL97 (Sheldrick, 1997a)'
_computing_structure_solution 'SHELXS97 (Sheldrick, 1997a)'
_diffrn_ambient_temperature 293(2)
_diffrn_measured_fraction_theta_full 0.981
_diffrn_measured_fraction_theta_max 0.981
_diffrn_measurement_device_type 'Siemens SMART CCD area-detector'
_diffrn_measurement_method '\f and \w'
_diffrn_radiation_monochromator graphite
_diffrn_radiation_source 'fine-focus sealed tube'
_diffrn_radiation_type MoK\a
_diffrn_radiation_wavelength 0.71073
_diffrn_reflns_av_R_equivalents 0.0600
_diffrn_reflns_av_sigmaI/netI 0.1063
_diffrn_reflns_limit_h_max 15
_diffrn_reflns_limit_h_min -13
_diffrn_reflns_limit_k_max 8
_diffrn_reflns_limit_k_min -8
_diffrn_reflns_limit_l_max 11
_diffrn_reflns_limit_l_min -18
_diffrn_reflns_number 7428
_diffrn_reflns_theta_full 25.01
_diffrn_reflns_theta_max 25.01
_diffrn_reflns_theta_min 2.03
_diffrn_standards_decay_% 0
_exptl_absorpt_coefficient_mu 0.274
_exptl_absorpt_correction_T_max 0.9731
_exptl_absorpt_correction_T_min 0.9549
_exptl_absorpt_correction_type multi-scan
_exptl_absorpt_process_details '(SADABS; Sheldrick, 1996)'
_exptl_crystal_colour orange
_exptl_crystal_density_diffrn 1.412
_exptl_crystal_density_method 'not measured'
_exptl_crystal_description block
_exptl_crystal_F_000 660
_exptl_crystal_size_max 0.17
_exptl_crystal_size_mid 0.15
_exptl_crystal_size_min 0.10
_refine_diff_density_max 0.253
_refine_diff_density_min -0.210
_refine_ls_extinction_method none
_refine_ls_goodness_of_fit_ref 0.999
_refine_ls_hydrogen_treatment constr
_refine_ls_matrix_type full
_refine_ls_number_parameters 199
_refine_ls_number_reflns 2580
_refine_ls_number_restraints 0
_refine_ls_restrained_S_all 0.999
_refine_ls_R_factor_all 0.1208
_refine_ls_R_factor_gt 0.0502
_refine_ls_shift/su_max 0.000
_refine_ls_shift/su_mean 0.000
_refine_ls_structure_factor_coef Fsqd
_refine_ls_weighting_details 'calc w=1/[\s^2^(Fo^2^)+(0.001P)^2^+0.7491P] where P=(Fo^2^+2Fc^2^)/3'
_refine_ls_weighting_scheme calc
_refine_ls_wR_factor_gt 0.1085
_refine_ls_wR_factor_ref 0.1461
_reflns_number_gt 1326
_reflns_number_total 2580
_reflns_threshold_expression I>2\s(I)
_cod_data_source_file kp2010.cif
_cod_data_source_block I
_cod_depositor_comments
;
The following automatic conversions were performed:
'_symmetry_cell_setting' value 'Monoclinic' changed to 'monoclinic'
according to '/home/saulius/struct/CIF-dictionaries/cif_core.dic'
dictionary named 'cif_core.dic' version 2.4.1 from 2010-06-29.

Automatic conversion script
Id: cif_fix_enum 1527 2010-12-29 10:47:43Z saulius 

The following automatic conversions were performed:

'_symmetry_cell_setting' value 'Monoclinic' changed to 'monoclinic'
according to /home/saulius/struct/CIF-dictionaries/cif_core.dic
dictionary named 'cif_core.dic' version 2.4.1 from 2010-06-29.

Automatic conversion script
Id: cif_fix_values 1715 2011-07-08 13:25:40Z adriana 
;
_cod_original_cell_volume 1489.9(6)
_cod_original_sg_symbol_H-M 'P 21/n'
_cod_original_formula_sum 'C14 H15 Cl N3 O3.50'
_cod_database_code 2208929
_cod_database_fobs_code 2208929

loop_
_symmetry_equiv_pos_as_xyz
'x, y, z'
'-x+1/2, y+1/2, -z+1/2'
'-x, -y, -z'
'x-1/2, -y-1/2, z-1/2'

loop_
_atom_site_type_symbol
_atom_site_label
_atom_site_fract_x
_atom_site_fract_y
_atom_site_fract_z
_atom_site_U_iso_or_equiv
_atom_site_adp_type
_atom_site_calc_flag
_atom_site_refinement_flags
_atom_site_occupancy
Cl Cl1 0.31325(7) 0.16185(15) 0.03481(7) 0.0598(4) Uani d . 1
N N1 0.4389(2) 0.7328(4) 0.4864(2) 0.0472(8) Uani d . 1
H H1 0.3763 0.7198 0.4677 0.057 Uiso calc R 1
N N2 0.4683(2) 0.6687(4) 0.5659(2) 0.0462(8) Uani d . 1
N N3 0.4173(3) 1.0378(4) 0.1989(2) 0.0510(9) Uani d . 1
H H3 0.3997 1.0844 0.1500 0.061 Uiso calc R 1
O O1 0.6002(2) 0.8312(4) 0.46072(19) 0.0684(9) Uani d . 1
O O2 0.60495(18) 0.5743(3) 0.68531(17) 0.0524(7) Uani d . 1
H H2 0.5855 0.6113 0.6379 0.079 Uiso calc R 1
O O3 0.6416(2) 0.4348(4) 0.83758(17) 0.0549(8) Uani d . 1
O O4 0.8115(5) 0.6619(10) 0.4042(5) 0.099(2) Uani d P 0.50
H H15 0.8242 0.5880 0.4448 0.148 Uiso d PR 0.50
H H16 0.7490 0.6950 0.4093 0.148 Uiso d PR 0.50
C C1 0.5096(3) 0.8164(5) 0.4378(3) 0.0455(10) Uani d . 1
C C2 0.4722(3) 0.8914(5) 0.3531(2) 0.0421(10) Uani d . 1
C C3 0.3702(3) 0.8953(5) 0.3268(3) 0.0466(10) Uani d . 1
H H3A 0.3192 0.8476 0.3617 0.056 Uiso calc R 1
C C4 0.3444(3) 0.9703(5) 0.2486(3) 0.0521(11) Uani d . 1
H H4 0.2755 0.9737 0.2304 0.063 Uiso calc R 1
C C5 0.5161(3) 1.0358(6) 0.2222(3) 0.0620(12) Uani d . 1
H H5 0.5655 1.0827 0.1856 0.074 Uiso calc R 1
C C6 0.5458(3) 0.9648(5) 0.2999(3) 0.0557(11) Uani d . 1
H H6 0.6151 0.9660 0.3170 0.067 Uiso calc R 1
C C7 0.3969(3) 0.6038(6) 0.6129(3) 0.0556(11) Uani d . 1
H H7 0.3292 0.6003 0.5918 0.067 Uiso calc R 1
C C8 0.4204(3) 0.5357(5) 0.6985(3) 0.0499(10) Uani d . 1
C C9 0.5214(3) 0.5220(5) 0.7315(2) 0.0416(9) Uani d . 1
C C10 0.5401(3) 0.4503(5) 0.8136(3) 0.0467(10) Uani d . 1
C C11 0.4581(3) 0.4003(6) 0.8632(3) 0.0619(12) Uani d . 1
H H11 0.4700 0.3560 0.9185 0.074 Uiso calc R 1
C C12 0.3579(4) 0.4150(7) 0.8316(3) 0.0811(15) Uani d . 1
H H12 0.3030 0.3805 0.8658 0.097 Uiso calc R 1
C C13 0.3388(3) 0.4799(7) 0.7505(3) 0.0756(15) Uani d . 1
H H13 0.2711 0.4871 0.7296 0.091 Uiso calc R 1
C C14 0.6644(3) 0.3643(6) 0.9216(3) 0.0657(12) Uani d . 1
H H14A 0.7380 0.3589 0.9304 0.098 Uiso calc R 1
H H14B 0.6357 0.2457 0.9264 0.098 Uiso calc R 1
H H14C 0.6347 0.4410 0.9644 0.098 Uiso calc R 1

loop_
_atom_site_aniso_label
_atom_site_aniso_U_11
_atom_site_aniso_U_22
_atom_site_aniso_U_33
_atom_site_aniso_U_12
_atom_site_aniso_U_13
_atom_site_aniso_U_23
Cl1 0.0597(7) 0.0713(7) 0.0481(7) 0.0023(5) -0.0109(5) 0.0095(6)
N1 0.0442(18) 0.061(2) 0.036(2) 0.0012(15) -0.0060(16) 0.0059(17)
N2 0.052(2) 0.054(2) 0.0321(18) 0.0085(16) -0.0040(16) 0.0013(16)
N3 0.054(2) 0.058(2) 0.041(2) 0.0046(17) -0.0050(18) 0.0078(17)
O1 0.0486(17) 0.096(2) 0.060(2) -0.0089(15) -0.0179(15) 0.0132(18)
O2 0.0464(16) 0.0711(19) 0.0396(16) -0.0043(13) 0.0004(14) 0.0113(14)
O3 0.0538(17) 0.0722(19) 0.0382(17) -0.0015(13) -0.0133(14) 0.0084(14)
O4 0.098(5) 0.124(6) 0.075(5) 0.006(4) 0.009(4) -0.006(5)
C1 0.046(2) 0.048(2) 0.042(2) 0.0004(19) -0.006(2) -0.003(2)
C2 0.043(2) 0.042(2) 0.041(2) 0.0038(17) -0.006(2) -0.0044(18)
C3 0.043(2) 0.055(3) 0.041(2) 0.0013(17) -0.002(2) 0.003(2)
C4 0.043(2) 0.066(3) 0.046(3) 0.004(2) -0.005(2) 0.004(2)
C5 0.052(3) 0.078(3) 0.056(3) -0.004(2) 0.001(2) 0.020(3)
C6 0.042(2) 0.072(3) 0.053(3) -0.009(2) -0.002(2) 0.009(2)
C7 0.045(2) 0.076(3) 0.046(3) 0.012(2) -0.002(2) 0.003(2)
C8 0.047(2) 0.059(3) 0.043(2) 0.0049(19) 0.003(2) 0.005(2)
C9 0.047(2) 0.040(2) 0.037(2) 0.0006(17) 0.006(2) -0.0033(18)
C10 0.052(3) 0.052(3) 0.036(2) -0.0006(19) -0.003(2) 0.0024(19)
C11 0.060(3) 0.082(3) 0.043(3) 0.002(2) 0.007(2) 0.014(2)
C12 0.059(3) 0.123(4) 0.062(3) -0.004(3) 0.015(3) 0.028(3)
C13 0.042(3) 0.119(4) 0.066(3) 0.008(2) 0.002(2) 0.021(3)
C14 0.078(3) 0.073(3) 0.045(3) -0.001(2) -0.020(2) 0.010(2)

loop_
_atom_type_symbol
_atom_type_description
_atom_type_scat_dispersion_real
_atom_type_scat_dispersion_imag
_atom_type_scat_source
C C 0.0033 0.0016 'International Tables Vol C Tables 4.2.6.8 and 6.1.1.4'
H H 0.0000 0.0000 'International Tables Vol C Tables 4.2.6.8 and 6.1.1.4'
N N 0.0061 0.0033 'International Tables Vol C Tables 4.2.6.8 and 6.1.1.4'
O O 0.0106 0.0060 'International Tables Vol C Tables 4.2.6.8 and 6.1.1.4'
Cl Cl 0.1484 0.1585 'International Tables Vol C Tables 4.2.6.8 and 6.1.1.4'

loop_
_geom_angle_atom_site_label_1
_geom_angle_atom_site_label_2
_geom_angle_atom_site_label_3
_geom_angle
_geom_angle_publ_flag
C1 N1 N2 118.9(3) y
C1 N1 H1 120.5 ?
N2 N1 H1 120.5 ?
C7 N2 N1 116.9(3) y
C5 N3 C4 121.9(4) y
C5 N3 H3 119.0 ?
C4 N3 H3 119.0 ?
C9 O2 H2 109.5 ?
C10 O3 C14 117.5(3) ?
H15 O4 H16 106.8 ?
O1 C1 N1 122.4(4) y
O1 C1 C2 120.9(4) ?
N1 C1 C2 116.7(3) ?
C3 C2 C6 118.8(4) ?
C3 C2 C1 124.1(4) y
C6 C2 C1 117.1(3) ?
C4 C3 C2 119.3(4) ?
C4 C3 H3A 120.4 ?
C2 C3 H3A 120.4 ?
N3 C4 C3 120.3(4) ?
N3 C4 H4 119.9 ?
C3 C4 H4 119.9 ?
N3 C5 C6 120.2(4) ?
N3 C5 H5 119.9 ?
C6 C5 H5 119.9 ?
C5 C6 C2 119.6(4) ?
C5 C6 H6 120.2 ?
C2 C6 H6 120.2 ?
N2 C7 C8 120.8(4) ?
N2 C7 H7 119.6 ?
C8 C7 H7 119.6 ?
C9 C8 C13 118.4(4) ?
C9 C8 C7 122.7(4) ?
C13 C8 C7 118.9(4) ?
O2 C9 C8 122.1(3) ?
O2 C9 C10 117.5(3) ?
C8 C9 C10 120.4(4) ?
O3 C10 C11 125.0(4) ?
O3 C10 C9 115.5(4) ?
C11 C10 C9 119.4(4) ?
C10 C11 C12 120.6(4) ?
C10 C11 H11 119.7 ?
C12 C11 H11 119.7 ?
C13 C12 C11 120.5(4) ?
C13 C12 H12 119.7 ?
C11 C12 H12 119.7 ?
C12 C13 C8 120.6(4) ?
C12 C13 H13 119.7 ?
C8 C13 H13 119.7 ?
O3 C14 H14A 109.5 ?
O3 C14 H14B 109.5 ?
H14A C14 H14B 109.5 ?
O3 C14 H14C 109.5 ?
H14A C14 H14C 109.5 ?
H14B C14 H14C 109.5 ?

loop_
_geom_bond_atom_site_label_1
_geom_bond_atom_site_label_2
_geom_bond_distance
_geom_bond_publ_flag
N1 C1 1.346(5) y
N1 N2 1.370(4) y
N1 H1 0.8600 ?
N2 C7 1.280(5) y
N3 C5 1.321(5) ?
N3 C4 1.326(5) ?
N3 H3 0.8600 ?
O1 C1 1.223(4) y
O2 C9 1.362(4) ?
O2 H2 0.8200 ?
O3 C10 1.363(4) ?
O3 C14 1.430(5) ?
O4 H15 0.8500 ?
O4 H16 0.8501 ?
C1 C2 1.499(5) ?
C2 C3 1.374(5) ?
C2 C6 1.381(5) ?
C3 C4 1.370(5) ?
C3 H3A 0.9300 ?
C4 H4 0.9300 ?
C5 C6 1.364(6) ?
C5 H5 0.9300 ?
C6 H6 0.9300 ?
C7 C8 1.447(5) ?
C7 H7 0.9300 ?
C8 C9 1.398(5) ?
C8 C13 1.401(6) ?
C9 C10 1.398(5) ?
C10 C11 1.371(5) ?
C11 C12 1.381(6) ?
C11 H11 0.9300 ?
C12 C13 1.365(6) ?
C12 H12 0.9300 ?
C13 H13 0.9300 ?
C14 H14A 0.9600 ?
C14 H14B 0.9600 ?
C14 H14C 0.9600 ?

loop_
_geom_hbond_atom_site_label_D
_geom_hbond_atom_site_label_H
_geom_hbond_atom_site_label_A
_geom_hbond_site_symmetry_A
_geom_hbond_distance_DH
_geom_hbond_distance_HA
_geom_hbond_distance_DA
_geom_hbond_angle_DHA
N1 H1 Cl1 2 0.86 2.49 3.312(3) 161.0
N3 H3 Cl1 1_565 0.86 2.17 3.002(3) 163.2
O2 H2 N2 . 0.82 1.91 2.632(4) 145.5
O4 H15 Cl1 4_666 0.85 2.33 3.146(7) 161.3
O4 H16 O1 . 0.85 2.33 3.145(7) 162.0
C5 H5 O4 2_655 0.93 2.21 3.136(8) 173.4
C7 H7 Cl1 2 0.93 2.71 3.549(4) 151.0
C3 H3A Cl1 2 0.93 2.74 3.662(4) 171.5
C4 H4 O3 4_575 0.93 2.51 3.065(5) 118.2
C4 H4 O2 4_575 0.93 2.33 3.248(5) 169.6
C13 H13 O4 3_666 0.93 2.57 3.237(9) 129.3

loop_
_geom_torsion_atom_site_label_1
_geom_torsion_atom_site_label_2
_geom_torsion_atom_site_label_3
_geom_torsion_atom_site_label_4
_geom_torsion
C1 N1 N2 C7 174.3(3)
N2 N1 C1 O1 2.9(6)
N2 N1 C1 C2 -177.3(3)
O1 C1 C2 C3 -173.5(4)
N1 C1 C2 C3 6.7(5)
O1 C1 C2 C6 4.8(5)
N1 C1 C2 C6 -175.1(3)
C6 C2 C3 C4 0.6(6)
C1 C2 C3 C4 178.8(3)
C5 N3 C4 C3 0.0(6)
C2 C3 C4 N3 0.1(6)
C4 N3 C5 C6 -0.9(7)
N3 C5 C6 C2 1.6(7)
C3 C2 C6 C5 -1.4(6)
C1 C2 C6 C5 -179.7(4)
N1 N2 C7 C8 -179.0(3)
N2 C7 C8 C9 -5.8(6)
N2 C7 C8 C13 174.7(4)
C13 C8 C9 O2 -179.6(4)
C7 C8 C9 O2 0.8(6)
C13 C8 C9 C10 1.5(6)
C7 C8 C9 C10 -178.1(4)
C14 O3 C10 C11 -1.3(5)
C14 O3 C10 C9 179.2(3)
O2 C9 C10 O3 -2.2(5)
C8 C9 C10 O3 176.8(3)
O2 C9 C10 C11 178.3(3)
C8 C9 C10 C11 -2.7(6)
O3 C10 C11 C12 -177.5(4)
C9 C10 C11 C12 2.0(6)
C10 C11 C12 C13 -0.1(8)
C11 C12 C13 C8 -1.2(8)
C9 C8 C13 C12 0.5(7)
C7 C8 C13 C12 -180.0(5)
